data_2243836
loop_
_publ_author_name
'Tojiboev, Akmaljon'
'Okmanov, Rasul'
'Englert, Ulli'
'Wang, Ruimin'
'Pan, Fangfang'
'Turgunov, Kambarali'
'Tashkhodjaev, Bakhodir'

_publ_section_title
;
 Crystal structure and Hirshfeld surface analysis of
 bis(6,7,8,9-tetrahydro-11<i>H</i>-pyrido[2,1-<i>b</i>]quinazolin-5-ium)
 tetrachloridozincate
;
_journal_coeditor_code JQ2006
_journal_issue 6
_journal_name_full 'Acta Crystallographica Section E'
_journal_page_first 629
_journal_page_last 633
_journal_paper_doi 10.1107/S2056989021004989
_journal_volume 77
_journal_year 2021
_chemical_formula_iupac '(C12 H15 N2)2 [Zn Cl4]'
_chemical_formula_moiety '2(C12 H15 N2 +), Cl4 Zn 2-'
_chemical_formula_sum 'C24 H30 Cl4 N4 Zn'
_chemical_formula_weight 581.69
_chemical_name_systematic
;
Bis(6,7,8,9-tetrahydro-11<i>H</i>-pyrido[2,1-<i>b</i>]quinazolin-5-ium)
tetrachloridozincate
;
_space_group_crystal_system monoclinic
_space_group_IT_number 14
_space_group_name_Hall '-P 2yn'
_space_group_name_H-M_alt 'P 1 21/n 1'
_atom_sites_solution_hydrogens mixed
_audit_creation_method SHELXL-2018/3
_cell_angle_alpha 90
_cell_angle_beta 95.642(2)
_cell_angle_gamma 90
_cell_formula_units_Z 4
_cell_length_a 9.2910(13)
_cell_length_b 15.682(2)
_cell_length_c 17.275(2)
_cell_measurement_reflns_used 9853
_cell_measurement_temperature 100(2)
_cell_measurement_theta_max 53.46
_cell_measurement_theta_min 2.37
_cell_volume 2504.8(6)
_computing_cell_refinement
;
SAINT (Bruker, 2008)
;
_computing_data_collection
;
APEX2 (Bruker, 2008)
;
_computing_data_reduction
;
SAINT (Bruker, 2008)
;
_computing_molecular_graphics
;
PLATON (Spek, 2020)
;
_computing_publication_material
;
publCIF (Westrip, 2010)
;
_computing_structure_refinement
;
<i>SHELXL2018/3</i> (Sheldrick, 2015)
;
_computing_structure_solution
;
SHELXS97 (Sheldrick, 2008)
;
_diffrn_ambient_temperature 100(2)
_diffrn_measured_fraction_theta_full 1.000
_diffrn_measured_fraction_theta_max 0.987
_diffrn_measurement_device_type 'Bruker D8 gonimeter with APEX CCD detector'
_diffrn_measurement_method '\w scans'
_diffrn_radiation_monochromator 'multilayer optics'
_diffrn_radiation_source 'Incoatec microsource'
_diffrn_radiation_type MoK\a
_diffrn_radiation_wavelength 0.71073
_diffrn_reflns_av_R_equivalents 0.0713
_diffrn_reflns_av_unetI/netI 0.0496
_diffrn_reflns_limit_h_max 20
_diffrn_reflns_limit_h_min -21
_diffrn_reflns_limit_k_max 35
_diffrn_reflns_limit_k_min -35
_diffrn_reflns_limit_l_max 37
_diffrn_reflns_limit_l_min -39
_diffrn_reflns_number 170944
_diffrn_reflns_theta_full 25.242
_diffrn_reflns_theta_max 54.792
_diffrn_reflns_theta_min 1.758
_exptl_absorpt_coefficient_mu 1.429
_exptl_absorpt_correction_T_max 0.7508
_exptl_absorpt_correction_T_min 0.6339
_exptl_absorpt_correction_type multi-scan
_exptl_absorpt_process_details
;
(SADABS; Bruker, 2008)
;
_exptl_crystal_colour colourless
_exptl_crystal_density_diffrn 1.543
_exptl_crystal_description block
_exptl_crystal_F_000 1200
_exptl_crystal_size_max 0.300
_exptl_crystal_size_mid 0.250
_exptl_crystal_size_min 0.230
_refine_diff_density_max 1.293
_refine_diff_density_min -0.536
_refine_ls_extinction_method none
_refine_ls_goodness_of_fit_ref 1.040
_refine_ls_hydrogen_treatment mixed
_refine_ls_matrix_type full
_refine_ls_number_parameters 306
_refine_ls_number_reflns 31478
_refine_ls_number_restraints 0
_refine_ls_restrained_S_all 1.040
_refine_ls_R_factor_all 0.0772
_refine_ls_R_factor_gt 0.0473
_refine_ls_shift/su_max 0.001
_refine_ls_shift/su_mean 0.000
_refine_ls_structure_factor_coef Fsqd
_refine_ls_weighting_details 'w=1/[\s^2^(Fo^2^)+(0.0465P)^2^+0.1208P] where P=(Fo^2^+2Fc^2^)/3'
_refine_ls_weighting_scheme calc
_refine_ls_wR_factor_gt 0.1087
_refine_ls_wR_factor_ref 0.1236
_reflns_number_gt 21664
_reflns_number_total 31478
_reflns_threshold_expression 'I > 2\s(I)'
_cod_data_source_file jq2006sup1.cif
_cod_data_source_block I
_cod_original_cell_volume 2504.7(6)
_cod_original_sg_symbol_H-M 'P 21/n'
_cod_database_code 2243836
_shelx_space_group_comment
;
The symmetry employed for this shelxl refinement is uniquely defined
by the following loop, which should always be used as a source of
symmetry information in preference to the above space-group names.
They are only intended as comments.
;
_shelx_estimated_absorpt_t_min 0.674
_shelx_estimated_absorpt_t_max 0.735

loop_
_space_group_symop_operation_xyz
'x, y, z'
'-x+1/2, y+1/2, -z+1/2'
'-x, -y, -z'
'x-1/2, -y-1/2, z-1/2'

loop_
_atom_site_type_symbol
_atom_site_label
_atom_site_fract_x
_atom_site_fract_y
_atom_site_fract_z
_atom_site_U_iso_or_equiv
_atom_site_adp_type
_atom_site_calc_flag
_atom_site_occupancy
_atom_site_disorder_assembly
_atom_site_disorder_group
Zn Zn1 0.40341(2) 0.23046(2) 0.17943(2) 0.01331(2) Uani d 1 . .
Cl Cl1 0.22695(2) 0.31275(2) 0.22716(2) 0.01745(3) Uani d 1 . .
N N1A 0.16789(8) 0.13353(5) -0.01919(5) 0.01731(11) Uani d 1 . .
H H1A 0.233(2) 0.1607(14) 0.0126(12) 0.033(5) Uiso d 1 . .
N N1B 0.38700(8) -0.02546(4) 0.36997(4) 0.01498(9) Uani d 1 . .
H H1B 0.344(2) -0.0665(13) 0.3479(11) 0.027(5) Uiso d 1 . .
Cl Cl2 0.40142(3) 0.27504(2) 0.05329(2) 0.01999(4) Uani d 1 . .
C C2A 0.20841(8) 0.09703(5) -0.08356(5) 0.01372(9) Uani d 1 . .
C C2B 0.31376(8) 0.04719(5) 0.37362(4) 0.01304(9) Uani d 1 . .
Cl Cl3 0.33617(3) 0.09149(2) 0.17498(2) 0.01962(4) Uani d 1 . .
N N3A 0.11462(7) 0.05870(4) -0.13348(4) 0.01329(8) Uani d 1 . .
N N3B 0.37680(8) 0.11694(4) 0.40176(4) 0.01312(8) Uani d 1 . .
Cl Cl4 0.61489(3) 0.24837(2) 0.25278(2) 0.02103(4) Uani d 1 . .
C C4A -0.04199(9) 0.06077(6) -0.12794(5) 0.01591(11) Uani d 1 . .
H H4AA -0.081466 0.002500 -0.136382 0.019 Uiso calc 1 . .
H H4AB -0.088035 0.097703 -0.169781 0.019 Uiso calc 1 . .
C C4B 0.53321(9) 0.12358(5) 0.42526(5) 0.01502(10) Uani d 1 . .
H H4BA 0.548031 0.145493 0.479203 0.018 Uiso calc 1 . .
H H4BB 0.576081 0.165215 0.391071 0.018 Uiso calc 1 . .
C C4AA -0.08071(8) 0.09313(5) -0.05096(4) 0.01320(9) Uani d 1 . .
C C4AB 0.61022(8) 0.04003(5) 0.42109(4) 0.01289(9) Uani d 1 . .
C C5A -0.22295(9) 0.09044(5) -0.03207(5) 0.01629(11) Uani d 1 . .
H H5AA -0.295685 0.064510 -0.066819 0.020 Uiso calc 1 . .
C C5B 0.75850(9) 0.03353(5) 0.44269(5) 0.01662(11) Uani d 1 . .
H H5BA 0.811468 0.082125 0.462049 0.020 Uiso calc 1 . .
C C6A -0.25917(10) 0.12560(6) 0.03755(6) 0.01813(12) Uani d 1 . .
H H6AA -0.356791 0.124795 0.049536 0.022 Uiso calc 1 . .
C C6B 0.82907(10) -0.04420(6) 0.43590(5) 0.01798(12) Uani d 1 . .
H H6BA 0.929998 -0.048320 0.450822 0.022 Uiso calc 1 . .
C C7A -0.15242(10) 0.16192(6) 0.08958(5) 0.01727(11) Uani d 1 . .
H H7AA -0.177180 0.185134 0.137308 0.021 Uiso calc 1 . .
C C7B 0.75264(10) -0.11583(5) 0.40740(5) 0.01668(11) Uani d 1 . .
H H7BA 0.801428 -0.168535 0.402655 0.020 Uiso calc 1 . .
C C8A -0.00940(10) 0.16428(5) 0.07178(5) 0.01643(11) Uani d 1 . .
H H8AA 0.063845 0.188750 0.107176 0.020 Uiso calc 1 . .
C C8B 0.60526(9) -0.11006(5) 0.38597(5) 0.01506(10) Uani d 1 . .
H H8BA 0.552357 -0.158681 0.366592 0.018 Uiso calc 1 . .
C C8AA 0.02476(8) 0.13018(5) 0.00118(5) 0.01397(10) Uani d 1 . .
C C8AB 0.53532(8) -0.03207(5) 0.39314(4) 0.01263(9) Uani d 1 . .
C C9A 0.36640(9) 0.09994(6) -0.09460(6) 0.01879(13) Uani d 1 . .
H H9AA 0.417435 0.055347 -0.061905 0.023 Uiso calc 1 . .
H H9AB 0.406030 0.155936 -0.076687 0.023 Uiso calc 1 . .
C C9B 0.15598(9) 0.04381(6) 0.34654(5) 0.01737(11) Uani d 1 . .
H H9BA 0.104080 0.016581 0.387400 0.021 Uiso calc 1 . .
H H9BB 0.141921 0.007614 0.299452 0.021 Uiso calc 1 . .
C C10A 0.39598(10) 0.08639(6) -0.17905(6) 0.01922(13) Uani d 1 . .
H H10A 0.364050 0.136876 -0.210599 0.023 Uiso calc 1 . .
H H10B 0.500890 0.078255 -0.182272 0.023 Uiso calc 1 . .
C C10B 0.08950(10) 0.13131(6) 0.32782(5) 0.01831(12) Uani d 1 . .
H H10C 0.120478 0.152492 0.278085 0.022 Uiso calc 1 . .
H H10D -0.017322 0.126944 0.322279 0.022 Uiso calc 1 . .
C C11A 0.31331(10) 0.00783(6) -0.20972(5) 0.01870(12) Uani d 1 . .
H H11A 0.334131 -0.003545 -0.263874 0.022 Uiso calc 1 . .
H H11B 0.344925 -0.042305 -0.177597 0.022 Uiso calc 1 . .
C C11B 0.13845(11) 0.19299(6) 0.39317(6) 0.01927(13) Uani d 1 . .
H H11C 0.096932 0.250072 0.380703 0.023 Uiso calc 1 . .
H H11D 0.101903 0.173279 0.442051 0.023 Uiso calc 1 . .
C C12A 0.15251(10) 0.02154(6) -0.20731(5) 0.01692(11) Uani d 1 . .
H H12A 0.116845 0.059773 -0.250607 0.020 Uiso calc 1 . .
H H12B 0.102340 -0.033882 -0.215627 0.020 Uiso calc 1 . .
C C12B 0.30183(10) 0.19950(5) 0.40475(5) 0.01622(11) Uani d 1 . .
H H12C 0.334665 0.237291 0.364075 0.019 Uiso calc 1 . .
H H12D 0.330136 0.226467 0.455799 0.019 Uiso calc 1 . .

loop_
_atom_site_aniso_label
_atom_site_aniso_U_11
_atom_site_aniso_U_22
_atom_site_aniso_U_33
_atom_site_aniso_U_12
_atom_site_aniso_U_13
_atom_site_aniso_U_23
Zn1 0.01365(3) 0.01277(3) 0.01329(3) -0.00112(2) 0.00014(2) -0.00022(2)
Cl1 0.02079(8) 0.01451(6) 0.01701(7) 0.00525(6) 0.00166(5) 0.00210(5)
N1A 0.0117(2) 0.0220(3) 0.0181(3) -0.00204(19) 0.00103(18) -0.0070(2)
N1B 0.0141(2) 0.01106(19) 0.0192(3) -0.00093(16) -0.00121(18) -0.00287(17)
Cl2 0.02268(9) 0.02343(9) 0.01374(7) -0.00702(7) 0.00123(6) 0.00172(6)
C2A 0.0117(2) 0.0145(2) 0.0149(2) -0.00067(18) 0.00108(17) -0.00124(18)
C2B 0.0142(2) 0.0115(2) 0.0135(2) -0.00064(17) 0.00143(17) -0.00060(16)
Cl3 0.01743(8) 0.01217(6) 0.02897(10) -0.00094(5) 0.00082(6) -0.00157(6)
N3A 0.0132(2) 0.0139(2) 0.0127(2) -0.00007(16) 0.00030(15) -0.00098(15)
N3B 0.0150(2) 0.01093(18) 0.0134(2) -0.00029(16) 0.00118(16) -0.00126(15)
Cl4 0.01708(8) 0.02447(9) 0.02043(8) -0.00490(7) -0.00384(6) 0.00143(6)
C4A 0.0116(2) 0.0189(3) 0.0168(3) -0.0002(2) -0.00079(19) -0.0033(2)
C4B 0.0157(3) 0.0120(2) 0.0171(3) -0.00189(19) 0.0005(2) -0.00154(18)
C4AA 0.0116(2) 0.0128(2) 0.0150(2) 0.00039(17) 0.00005(17) -0.00033(17)
C4AB 0.0142(2) 0.0118(2) 0.0128(2) -0.00191(18) 0.00138(17) -0.00057(16)
C5A 0.0123(2) 0.0165(3) 0.0201(3) -0.0004(2) 0.0017(2) 0.0008(2)
C5B 0.0146(3) 0.0158(3) 0.0192(3) -0.0023(2) 0.0005(2) -0.0004(2)
C6A 0.0158(3) 0.0180(3) 0.0212(3) 0.0010(2) 0.0052(2) 0.0023(2)
C6B 0.0142(3) 0.0190(3) 0.0206(3) 0.0000(2) 0.0011(2) 0.0011(2)
C7A 0.0192(3) 0.0164(3) 0.0169(3) 0.0027(2) 0.0048(2) 0.0008(2)
C7B 0.0165(3) 0.0154(3) 0.0182(3) 0.0022(2) 0.0023(2) 0.0003(2)
C8A 0.0177(3) 0.0159(3) 0.0156(3) 0.0021(2) 0.0011(2) -0.0019(2)
C8B 0.0161(3) 0.0125(2) 0.0165(3) 0.00052(19) 0.0011(2) -0.00113(18)
C8AA 0.0123(2) 0.0140(2) 0.0154(2) 0.00074(18) 0.00041(18) -0.00140(18)
C8AB 0.0134(2) 0.0115(2) 0.0130(2) -0.00062(17) 0.00100(17) -0.00091(16)
C9A 0.0123(3) 0.0234(3) 0.0208(3) -0.0012(2) 0.0024(2) -0.0026(3)
C9B 0.0138(3) 0.0171(3) 0.0209(3) -0.0010(2) 0.0007(2) -0.0004(2)
C10A 0.0168(3) 0.0210(3) 0.0207(3) -0.0002(2) 0.0060(2) 0.0014(2)
C10B 0.0165(3) 0.0192(3) 0.0190(3) 0.0028(2) 0.0008(2) -0.0008(2)
C11A 0.0203(3) 0.0198(3) 0.0167(3) 0.0020(2) 0.0057(2) 0.0001(2)
C11B 0.0195(3) 0.0196(3) 0.0190(3) 0.0047(2) 0.0032(2) -0.0025(2)
C12A 0.0190(3) 0.0186(3) 0.0130(2) -0.0003(2) 0.0012(2) -0.0017(2)
C12B 0.0206(3) 0.0122(2) 0.0158(3) 0.0021(2) 0.0009(2) -0.00163(19)

loop_
_atom_type_symbol
_atom_type_description
_atom_type_scat_dispersion_real
_atom_type_scat_dispersion_imag
_atom_type_scat_source
C C 0.0033 0.0016 'International Tables Vol C Tables 4.2.6.8 and 6.1.1.4'
H H 0.0000 0.0000 'International Tables Vol C Tables 4.2.6.8 and 6.1.1.4'
N N 0.0061 0.0033 'International Tables Vol C Tables 4.2.6.8 and 6.1.1.4'
Cl Cl 0.1484 0.1585 'International Tables Vol C Tables 4.2.6.8 and 6.1.1.4'
Zn Zn 0.2839 1.4301 'International Tables Vol C Tables 4.2.6.8 and 6.1.1.4'

loop_
_geom_angle_atom_site_label_1
_geom_angle_atom_site_label_2
_geom_angle_atom_site_label_3
_geom_angle_site_symmetry_1
_geom_angle_site_symmetry_3
_geom_angle
_geom_angle_publ_flag
Cl4 Zn1 Cl3 . . 111.219(10) yes
Cl4 Zn1 Cl2 . . 115.057(11) yes
Cl3 Zn1 Cl2 . . 106.573(10) yes
Cl4 Zn1 Cl1 . . 109.994(13) yes
Cl3 Zn1 Cl1 . . 110.340(12) yes
Cl2 Zn1 Cl1 . . 103.331(11) yes
C2A N1A C8AA . . 122.76(7) ?
C2A N1A H1A . . 119.3(14) ?
C8AA N1A H1A . . 117.9(14) ?
C2B N1B C8AB . . 122.87(6) ?
C2B N1B H1B . . 117.3(14) ?
C8AB N1B H1B . . 119.4(14) ?
N3A C2A N1A . . 121.36(7) ?
N3A C2A C9A . . 121.75(7) ?
N1A C2A C9A . . 116.87(7) ?
N3B C2B N1B . . 121.29(7) ?
N3B C2B C9B . . 122.27(7) ?
N1B C2B C9B . . 116.41(7) ?
C2A N3A C4A . . 123.12(7) ?
C2A N3A C12A . . 123.38(7) ?
C4A N3A C12A . . 112.78(6) ?
C2B N3B C12B . . 123.39(7) ?
C2B N3B C4B . . 123.61(7) ?
C12B N3B C4B . . 112.65(6) ?
N3A C4A C4AA . . 113.01(6) ?
N3A C4A H4AA . . 109.0 ?
C4AA C4A H4AA . . 109.0 ?
N3A C4A H4AB . . 109.0 ?
C4AA C4A H4AB . . 109.0 ?
H4AA C4A H4AB . . 107.8 ?
N3B C4B C4AB . . 112.81(6) ?
N3B C4B H4BA . . 109.0 ?
C4AB C4B H4BA . . 109.0 ?
N3B C4B H4BB . . 109.0 ?
C4AB C4B H4BB . . 109.0 ?
H4BA C4B H4BB . . 107.8 ?
C8AA C4AA C5A . . 119.02(7) ?
C8AA C4AA C4A . . 120.02(7) ?
C5A C4AA C4A . . 120.88(7) ?
C8AB C4AB C5B . . 118.77(7) ?
C8AB C4AB C4B . . 120.22(7) ?
C5B C4AB C4B . . 120.99(7) ?
C4AA C5A C6A . . 120.35(8) ?
C4AA C5A H5AA . . 119.8 ?
C6A C5A H5AA . . 119.8 ?
C6B C5B C4AB . . 120.10(8) ?
C6B C5B H5BA . . 120.0 ?
C4AB C5B H5BA . . 120.0 ?
C7A C6A C5A . . 120.09(8) ?
C7A C6A H6AA . . 120.0 ?
C5A C6A H6AA . . 120.0 ?
C7B C6B C5B . . 120.48(8) ?
C7B C6B H6BA . . 119.8 ?
C5B C6B H6BA . . 119.8 ?
C6A C7A C8A . . 120.15(8) ?
C6A C7A H7AA . . 119.9 ?
C8A C7A H7AA . . 119.9 ?
C8B C7B C6B . . 119.85(8) ?
C8B C7B H7BA . . 120.1 ?
C6B C7B H7BA . . 120.1 ?
C7A C8A C8AA . . 119.08(8) ?
C7A C8A H8AA . . 120.5 ?
C8AA C8A H8AA . . 120.5 ?
C7B C8B C8AB . . 119.32(7) ?
C7B C8B H8BA . . 120.3 ?
C8AB C8B H8BA . . 120.3 ?
C4AA C8AA C8A . . 121.28(7) ?
C4AA C8AA N1A . . 118.41(7) ?
C8A C8AA N1A . . 120.31(7) ?
C4AB C8AB C8B . . 121.48(7) ?
C4AB C8AB N1B . . 118.97(7) ?
C8B C8AB N1B . . 119.53(7) ?
C2A C9A C10A . . 112.83(7) ?
C2A C9A H9AA . . 109.0 ?
C10A C9A H9AA . . 109.0 ?
C2A C9A H9AB . . 109.0 ?
C10A C9A H9AB . . 109.0 ?
H9AA C9A H9AB . . 107.8 ?
C2B C9B C10B . . 113.48(7) ?
C2B C9B H9BA . . 108.9 ?
C10B C9B H9BA . . 108.9 ?
C2B C9B H9BB . . 108.9 ?
C10B C9B H9BB . . 108.9 ?
H9BA C9B H9BB . . 107.7 ?
C11A C10A C9A . . 108.29(7) ?
C11A C10A H10A . . 110.0 ?
C9A C10A H10A . . 110.0 ?
C11A C10A H10B . . 110.0 ?
C9A C10A H10B . . 110.0 ?
H10A C10A H10B . . 108.4 ?
C11B C10B C9B . . 109.21(7) ?
C11B C10B H10C . . 109.8 ?
C9B C10B H10C . . 109.8 ?
C11B C10B H10D . . 109.8 ?
C9B C10B H10D . . 109.8 ?
H10C C10B H10D . . 108.3 ?
C12A C11A C10A . . 109.98(7) ?
C12A C11A H11A . . 109.7 ?
C10A C11A H11A . . 109.7 ?
C12A C11A H11B . . 109.7 ?
C10A C11A H11B . . 109.7 ?
H11A C11A H11B . . 108.2 ?
C12B C11B C10B . . 111.30(7) ?
C12B C11B H11C . . 109.4 ?
C10B C11B H11C . . 109.4 ?
C12B C11B H11D . . 109.4 ?
C10B C11B H11D . . 109.4 ?
H11C C11B H11D . . 108.0 ?
N3A C12A C11A . . 113.56(7) ?
N3A C12A H12A . . 108.9 ?
C11A C12A H12A . . 108.9 ?
N3A C12A H12B . . 108.9 ?
C11A C12A H12B . . 108.9 ?
H12A C12A H12B . . 107.7 ?
N3B C12B C11B . . 114.03(7) ?
N3B C12B H12C . . 108.7 ?
C11B C12B H12C . . 108.7 ?
N3B C12B H12D . . 108.7 ?
C11B C12B H12D . . 108.7 ?
H12C C12B H12D . . 107.6 ?

loop_
_geom_bond_atom_site_label_1
_geom_bond_atom_site_label_2
_geom_bond_site_symmetry_2
_geom_bond_distance
_geom_bond_publ_flag
Zn1 Cl4 . 2.2484(3) yes
Zn1 Cl3 . 2.2664(4) yes
Zn1 Cl2 . 2.2868(4) yes
Zn1 Cl1 . 2.3019(3) yes
N1A C2A . 1.3373(11) yes
N1A C8AA . 1.4096(11) ?
N1A H1A . 0.89(2) ?
N1B C2B . 1.3317(10) yes
N1B C8AB . 1.4005(10) ?
N1B H1B . 0.83(2) ?
C2A N3A . 1.3102(10) yes
C2A C9A . 1.4994(12) ?
C2B N3B . 1.3114(9) yes
C2B C9B . 1.4952(12) ?
N3A C4A . 1.4680(11) ?
N3A C12A . 1.4759(11) ?
N3B C12B . 1.4735(10) ?
N3B C4B . 1.4735(11) ?
C4A C4AA . 1.4998(11) ?
C4A H4AA . 0.9900 ?
C4A H4AB . 0.9900 ?
C4B C4AB . 1.4981(11) ?
C4B H4BA . 0.9900 ?
C4B H4BB . 0.9900 ?
C4AA C8AA . 1.3912(11) ?
C4AA C5A . 1.3927(11) ?
C4AB C8AB . 1.3891(10) ?
C4AB C5B . 1.3951(12) ?
C5A C6A . 1.3941(13) ?
C5A H5AA . 0.9500 ?
C5B C6B . 1.3944(13) ?
C5B H5BA . 0.9500 ?
C6A C7A . 1.3930(14) ?
C6A H6AA . 0.9500 ?
C6B C7B . 1.3928(13) ?
C6B H6BA . 0.9500 ?
C7A C8A . 1.3936(13) ?
C7A H7AA . 0.9500 ?
C7B C8B . 1.3858(12) ?
C7B H7BA . 0.9500 ?
C8A C8AA . 1.3965(11) ?
C8A H8AA . 0.9500 ?
C8B C8AB . 1.3962(11) ?
C8B H8BA . 0.9500 ?
C9A C10A . 1.5257(14) ?
C9A H9AA . 0.9900 ?
C9A H9AB . 0.9900 ?
C9B C10B . 1.5262(13) ?
C9B H9BA . 0.9900 ?
C9B H9BB . 0.9900 ?
C10A C11A . 1.5193(14) ?
C10A H10A . 0.9900 ?
C10A H10B . 0.9900 ?
C10B C11B . 1.5218(13) ?
C10B H10C . 0.9900 ?
C10B H10D . 0.9900 ?
C11A C12A . 1.5140(13) ?
C11A H11A . 0.9900 ?
C11A H11B . 0.9900 ?
C11B C12B . 1.5149(14) ?
C11B H11C . 0.9900 ?
C11B H11D . 0.9900 ?
C12A H12A . 0.9900 ?
C12A H12B . 0.9900 ?
C12B H12C . 0.9900 ?
C12B H12D . 0.9900 ?

loop_
_geom_hbond_atom_site_label_D
_geom_hbond_atom_site_label_H
_geom_hbond_atom_site_label_A
_geom_hbond_site_symmetry_A
_geom_hbond_distance_DH
_geom_hbond_distance_HA
_geom_hbond_distance_DA
_geom_hbond_angle_DHA
_geom_hbond_publ_flag
N1A H1A Cl2 . 0.89(2) 2.44(2) 3.2659(8) 155.9(19) yes
N1B H1B Cl1 2_545 0.83(2) 2.352(19) 3.1661(7) 166.6(18) yes
C11A H11A Cg9 3_655 0.99 2.67 3.5718(10) 151 yes
C12B H12D Cg3 4_666 0.99 2.57 3.4002(10) 142 yes

loop_
_geom_torsion_atom_site_label_1
_geom_torsion_atom_site_label_2
_geom_torsion_atom_site_label_3
_geom_torsion_atom_site_label_4
_geom_torsion_site_symmetry_1
_geom_torsion_site_symmetry_2
_geom_torsion_site_symmetry_3
_geom_torsion_site_symmetry_4
_geom_torsion
_geom_torsion_publ_flag
C8AA N1A C2A N3A . . . . 2.92(13) ?
C8AA N1A C2A C9A . . . . -175.40(8) ?
C8AB N1B C2B N3B . . . . -2.13(12) ?
C8AB N1B C2B C9B . . . . 179.87(7) ?
N1A C2A N3A C4A . . . . 7.04(12) ?
C9A C2A N3A C4A . . . . -174.72(8) ?
N1A C2A N3A C12A . . . . 176.62(8) ?
C9A C2A N3A C12A . . . . -5.15(12) ?
N1B C2B N3B C12B . . . . 177.97(7) ?
C9B C2B N3B C12B . . . . -4.15(12) ?
N1B C2B N3B C4B . . . . 5.30(12) ?
C9B C2B N3B C4B . . . . -176.82(7) ?
C2A N3A C4A C4AA . . . . -13.21(11) ?
C12A N3A C4A C4AA . . . . 176.22(7) ?
C2B N3B C4B C4AB . . . . -5.72(11) ?
C12B N3B C4B C4AB . . . . -179.08(7) ?
N3A C4A C4AA C8AA . . . . 10.43(11) ?
N3A C4A C4AA C5A . . . . -172.68(7) ?
N3B C4B C4AB C8AB . . . . 3.35(10) ?
N3B C4B C4AB C5B . . . . -178.68(7) ?
C8AA C4AA C5A C6A . . . . 0.99(12) ?
C4A C4AA C5A C6A . . . . -175.93(8) ?
C8AB C4AB C5B C6B . . . . 0.16(12) ?
C4B C4AB C5B C6B . . . . -177.84(8) ?
C4AA C5A C6A C7A . . . . -1.52(13) ?
C4AB C5B C6B C7B . . . . 0.17(14) ?
C5A C6A C7A C8A . . . . 0.87(13) ?
C5B C6B C7B C8B . . . . -0.33(14) ?
C6A C7A C8A C8AA . . . . 0.29(13) ?
C6B C7B C8B C8AB . . . . 0.15(13) ?
C5A C4AA C8AA C8A . . . . 0.18(12) ?
C4A C4AA C8AA C8A . . . . 177.12(8) ?
C5A C4AA C8AA N1A . . . . -179.12(8) ?
C4A C4AA C8AA N1A . . . . -2.18(11) ?
C7A C8A C8AA C4AA . . . . -0.81(12) ?
C7A C8A C8AA N1A . . . . 178.47(8) ?
C2A N1A C8AA C4AA . . . . -5.18(13) ?
C2A N1A C8AA C8A . . . . 175.52(8) ?
C5B C4AB C8AB C8B . . . . -0.34(12) ?
C4B C4AB C8AB C8B . . . . 177.67(7) ?
C5B C4AB C8AB N1B . . . . -178.78(7) ?
C4B C4AB C8AB N1B . . . . -0.77(11) ?
C7B C8B C8AB C4AB . . . . 0.19(12) ?
C7B C8B C8AB N1B . . . . 178.62(8) ?
C2B N1B C8AB C4AB . . . . -0.11(12) ?
C2B N1B C8AB C8B . . . . -178.59(8) ?
N3A C2A C9A C10A . . . . 21.96(12) ?
N1A C2A C9A C10A . . . . -159.73(8) ?
N3B C2B C9B C10B . . . . 20.32(12) ?
N1B C2B C9B C10B . . . . -161.70(8) ?
C2A C9A C10A C11A . . . . -49.37(10) ?
C2B C9B C10B C11B . . . . -46.34(10) ?
C9A C10A C11A C12A . . . . 61.61(10) ?
C9B C10B C11B C12B . . . . 57.99(10) ?
C2A N3A C12A C11A . . . . 17.27(11) ?
C4A N3A C12A C11A . . . . -172.19(7) ?
C10A C11A C12A N3A . . . . -45.61(10) ?
C2B N3B C12B C11B . . . . 15.61(11) ?
C4B N3B C12B C11B . . . . -171.01(7) ?
C10B C11B C12B N3B . . . . -42.79(10) ?

_cod_database_fobs_code 2243836
